data_4029130
loop_
_publ_author_name
'Yu, Yuming'
'Xu, Liang'
'Huang, Xincheng'
'Gan, Liangbing'

_publ_section_title
;
 Near-Infrared Absorbing Compounds Based on \p-Extended Tetrathiafulvalene
 Open-Cage Fullerenes.
;
_journal_issue 5
_journal_name_full 'The Journal of organic chemistry'
_journal_page_first 2156
_journal_page_last 2162
_journal_paper_doi 10.1021/jo5000048
_journal_volume 79
_journal_year 2014
_chemical_formula_moiety 'C81 H23 N5 O3, 2(C H2 Cl2)'
_chemical_formula_sum 'C166 H54 Cl8 N10 O6'
_chemical_formula_weight 2567.79
_chemical_name_systematic
; 
 ? 
;
_space_group_IT_number 2
_symmetry_cell_setting triclinic
_symmetry_space_group_name_Hall '-P 1'
_symmetry_space_group_name_H-M 'P -1'
_atom_sites_solution_hydrogens geom
_atom_sites_solution_primary direct
_atom_sites_solution_secondary difmap
_audit_creation_method SHELXL-97
_cell_angle_alpha 100.669(3)
_cell_angle_beta 106.061(2)
_cell_angle_gamma 107.353(3)
_cell_formula_units_Z 1
_cell_length_a 13.809(4)
_cell_length_b 14.082(4)
_cell_length_c 16.063(5)
_cell_measurement_reflns_used 9457
_cell_measurement_temperature 173(2)
_cell_measurement_theta_max 27.48
_cell_measurement_theta_min 1.74
_cell_volume 2740.4(14)
_computing_cell_refinement 'CrystalClear (Rigaku Inc., 2007)'
_computing_data_collection 'CrystalClear (Rigaku Inc., 2007)'
_computing_data_reduction 'CrystalClear (Rigaku Inc., 2007)'
_computing_molecular_graphics 'Olex2 ver 1.1'
_computing_publication_material 'SHELX97 (Sheldrick, 2008)'
_computing_structure_refinement 'Olex2 ver 1.1'
_computing_structure_solution 'SHELXS-97 (Sheldrick, 2008)'
_diffrn_ambient_temperature 173(2)
_diffrn_measured_fraction_theta_full 0.993
_diffrn_measured_fraction_theta_max 0.993
_diffrn_measurement_device_type 'Saturn724+ CCD'
_diffrn_measurement_method '\w scans at fixed \c = 45\%'
_diffrn_radiation_monochromator graphite
_diffrn_radiation_source 'sealed tube'
_diffrn_radiation_type MoK\a
_diffrn_radiation_wavelength 0.71073
_diffrn_reflns_av_R_equivalents 0.0469
_diffrn_reflns_av_sigmaI/netI 0.0423
_diffrn_reflns_limit_h_max 17
_diffrn_reflns_limit_h_min -17
_diffrn_reflns_limit_k_max 18
_diffrn_reflns_limit_k_min -18
_diffrn_reflns_limit_l_max 20
_diffrn_reflns_limit_l_min -20
_diffrn_reflns_number 36038
_diffrn_reflns_theta_full 27.52
_diffrn_reflns_theta_max 27.52
_diffrn_reflns_theta_min 1.58
_exptl_absorpt_coefficient_mu 0.283
_exptl_absorpt_correction_T_max 1.0000
_exptl_absorpt_correction_T_min 0.6352
_exptl_absorpt_correction_type multi-scan
_exptl_absorpt_process_details 'CrystalClear (Rigaku Inc., 2007)'
_exptl_crystal_colour black
_exptl_crystal_density_diffrn 1.556
_exptl_crystal_density_method 'not measured'
_exptl_crystal_description plate
_exptl_crystal_F_000 1304
_exptl_crystal_size_max 0.41
_exptl_crystal_size_mid 0.20
_exptl_crystal_size_min 0.08
_refine_diff_density_max 1.470
_refine_diff_density_min -0.832
_refine_diff_density_rms 0.077
_refine_ls_extinction_method none
_refine_ls_goodness_of_fit_ref 1.105
_refine_ls_hydrogen_treatment constr
_refine_ls_matrix_type full
_refine_ls_number_parameters 859
_refine_ls_number_reflns 12523
_refine_ls_number_restraints 0
_refine_ls_restrained_S_all 1.105
_refine_ls_R_factor_all 0.0795
_refine_ls_R_factor_gt 0.0707
_refine_ls_shift/su_max 0.001
_refine_ls_shift/su_mean 0.000
_refine_ls_structure_factor_coef Fsqd
_refine_ls_weighting_details 'calc w=1/[\s^2^(Fo^2^)+(0.0841P)^2^+2.6104P] where P=(Fo^2^+2Fc^2^)/3'
_refine_ls_weighting_scheme calc
_refine_ls_wR_factor_gt 0.1793
_refine_ls_wR_factor_ref 0.1860
_reflns_number_gt 11014
_reflns_number_total 12523
_reflns_threshold_expression >2sigma(I)
_cod_data_source_file jo5000048_si_002.cif
_cod_data_source_block sa2433
_cod_original_cell_volume 2740.2(13)
_cod_original_sg_symbol_H-M P-1
_cod_database_code 4029130

loop_
_symmetry_equiv_pos_as_xyz
'x, y, z'
'-x, -y, -z'

loop_
_atom_site_label
_atom_site_type_symbol
_atom_site_fract_x
_atom_site_fract_y
_atom_site_fract_z
_atom_site_U_iso_or_equiv
_atom_site_adp_type
_atom_site_occupancy
_atom_site_symmetry_multiplicity
_atom_site_calc_flag
_atom_site_refinement_flags
Cl1 Cl 0.81588(8) 0.21101(8) 0.43797(8) 0.0673(3) Uani 1 1 d .
Cl2 Cl 0.67259(8) 0.32475(8) 0.43773(6) 0.0601(2) Uani 1 1 d .
Cl3 Cl 0.95460(9) 0.98256(8) 0.09155(8) 0.0662(3) Uani 1 1 d .
Cl4 Cl 0.88348(12) 1.00924(10) 0.24523(10) 0.0955(5) Uani 1 1 d .
O1 O 0.25378(13) 0.67151(13) -0.02659(11) 0.0233(3) Uani 1 1 d .
O2 O 0.29886(14) 0.68713(14) -0.15804(11) 0.0267(4) Uani 1 1 d .
H2 H 0.3261 0.6413 -0.1559 0.040 Uiso 1 1 calc R
O3 O 0.15176(14) 0.45849(13) 0.01462(11) 0.0273(4) Uani 1 1 d .
N1 N 0.06956(16) 0.57565(16) -0.12642(13) 0.0263(4) Uani 1 1 d .
H1 H 0.0406 0.5154 -0.1175 0.032 Uiso 1 1 calc R
N2 N 0.05162(17) 0.75434(17) -0.14762(14) 0.0294(4) Uani 1 1 d .
H2A H 0.0091 0.7899 -0.1464 0.035 Uiso 1 1 calc R
N3 N 0.35656(17) 0.52303(16) -0.15816(13) 0.0258(4) Uani 1 1 d .
N4 N 0.21173(18) 0.32052(17) -0.17315(14) 0.0290(4) Uani 1 1 d .
N5 N 0.25590(18) 0.28945(17) 0.00883(14) 0.0288(4) Uani 1 1 d .
C1 C 0.31025(19) 0.73784(18) -0.07127(15) 0.0227(4) Uani 1 1 d .
C2 C 0.2562(2) 0.81857(18) -0.07798(16) 0.0253(5) Uani 1 1 d .
H2B H 0.2460 0.8330 -0.1378 0.030 Uiso 1 1 calc R
C3 C 0.14504(19) 0.77109(19) -0.06798(16) 0.0248(5) Uani 1 1 d .
C4 C 0.14128(18) 0.66396(18) -0.05116(15) 0.0227(4) Uani 1 1 d .
C5 C 0.04507(19) 0.5846(2) -0.21467(16) 0.0266(5) Uani 1 1 d .
C6 C 0.0243(2) 0.5035(2) -0.28953(17) 0.0305(5) Uani 1 1 d .
H6 H 0.0340 0.4414 -0.2814 0.037 Uiso 1 1 calc R
C7 C -0.0108(2) 0.5135(2) -0.37637(18) 0.0368(6) Uani 1 1 d .
H7 H -0.0273 0.4575 -0.4277 0.044 Uiso 1 1 calc R
C8 C -0.0216(2) 0.6053(2) -0.38756(18) 0.0381(6) Uani 1 1 d .
H8 H -0.0456 0.6120 -0.4468 0.046 Uiso 1 1 calc R
C9 C 0.0024(2) 0.6878(2) -0.31295(18) 0.0358(6) Uani 1 1 d .
H9 H -0.0031 0.7513 -0.3214 0.043 Uiso 1 1 calc R
C10 C 0.0343(2) 0.6778(2) -0.22610(16) 0.0279(5) Uani 1 1 d .
C11 C 0.40533(19) 0.54972(18) 0.00902(16) 0.0238(5) Uani 1 1 d .
C12 C 0.36507(19) 0.48224(18) 0.05863(16) 0.0236(5) Uani 1 1 d .
C13 C 0.2918(2) 0.37765(19) -0.00444(16) 0.0250(5) Uani 1 1 d .
C14 C 0.2770(2) 0.38978(19) -0.09626(16) 0.0258(5) Uani 1 1 d .
C15 C 0.34741(19) 0.49196(18) -0.08768(16) 0.0234(5) Uani 1 1 d .
C16 C 0.2912(2) 0.4513(2) -0.24134(16) 0.0270(5) Uani 1 1 d .
C17 C 0.2973(2) 0.4780(2) -0.32054(17) 0.0333(6) Uani 1 1 d .
H17 H 0.3469 0.5437 -0.3163 0.040 Uiso 1 1 calc R
C18 C 0.2311(3) 0.4086(2) -0.40408(18) 0.0404(7) Uani 1 1 d .
H18 H 0.2353 0.4268 -0.4574 0.048 Uiso 1 1 calc R
C19 C 0.1576(3) 0.3111(3) -0.41133(19) 0.0460(7) Uani 1 1 d .
H19 H 0.1121 0.2644 -0.4695 0.055 Uiso 1 1 calc R
C20 C 0.1508(3) 0.2825(2) -0.33536(19) 0.0410(7) Uani 1 1 d .
H20 H 0.1009 0.2163 -0.3410 0.049 Uiso 1 1 calc R
C21 C 0.2181(2) 0.3520(2) -0.24870(16) 0.0296(5) Uani 1 1 d .
C22 C 0.2786(2) 0.28296(18) 0.09956(16) 0.0270(5) Uani 1 1 d .
C23 C 0.1958(2) 0.2602(2) 0.13292(19) 0.0364(6) Uani 1 1 d .
H23 H 0.1241 0.2484 0.0957 0.044 Uiso 1 1 calc R
C24 C 0.2165(2) 0.2544(2) 0.22081(19) 0.0367(6) Uani 1 1 d .
H24 H 0.1586 0.2404 0.2434 0.044 Uiso 1 1 calc R
C25 C 0.3194(2) 0.26832(19) 0.27704(17) 0.0289(5) Uani 1 1 d .
C26 C 0.4014(2) 0.2880(2) 0.24072(18) 0.0324(5) Uani 1 1 d .
H26 H 0.4724 0.2964 0.2769 0.039 Uiso 1 1 calc R
C27 C 0.3827(2) 0.2956(2) 0.15352(18) 0.0313(5) Uani 1 1 d .
H27 H 0.4402 0.3094 0.1305 0.038 Uiso 1 1 calc R
C28 C 0.3458(2) 0.2665(2) 0.37493(18) 0.0365(6) Uani 1 1 d .
H28 H 0.4005 0.2328 0.3871 0.044 Uiso 1 1 calc R
C29 C 0.2493(3) 0.2033(3) 0.3948(2) 0.0472(7) Uani 1 1 d .
H29A H 0.1979 0.2390 0.3914 0.071 Uiso 1 1 calc R
H29B H 0.2742 0.1957 0.4557 0.071 Uiso 1 1 calc R
H29C H 0.2135 0.1344 0.3502 0.071 Uiso 1 1 calc R
C30 C 0.3991(4) 0.3767(3) 0.4387(2) 0.0596(10) Uani 1 1 d .
H30A H 0.4646 0.4139 0.4280 0.089 Uiso 1 1 calc R
H30B H 0.4186 0.3742 0.5016 0.089 Uiso 1 1 calc R
H30C H 0.3484 0.4129 0.4278 0.089 Uiso 1 1 calc R
C31 C 0.53910(19) 0.66746(19) 0.14855(16) 0.0251(5) Uani 1 1 d .
C32 C 0.4949(2) 0.60503(19) 0.19678(16) 0.0258(5) Uani 1 1 d .
C33 C 0.3943(2) 0.52179(19) 0.15231(16) 0.0247(5) Uani 1 1 d .
C34 C 0.3296(2) 0.53067(18) 0.21170(16) 0.0253(5) Uani 1 1 d .
C35 C 0.4054(2) 0.6053(2) 0.29937(16) 0.0281(5) Uani 1 1 d .
C36 C 0.5090(2) 0.6512(2) 0.29017(16) 0.0273(5) Uani 1 1 d .
C37 C 0.3734(2) 0.6683(2) 0.35458(15) 0.0293(5) Uani 1 1 d .
C38 C 0.2627(2) 0.6633(2) 0.32394(16) 0.0286(5) Uani 1 1 d .
C39 C 0.1944(2) 0.60010(19) 0.23765(16) 0.0259(5) Uani 1 1 d .
C40 C 0.2256(2) 0.53083(18) 0.18157(15) 0.0246(5) Uani 1 1 d .
C41 C 0.15991(19) 0.51734(18) 0.08377(16) 0.0237(5) Uani 1 1 d .
C42 C 0.11398(19) 0.60086(19) 0.08893(16) 0.0245(5) Uani 1 1 d .
C43 C 0.12267(19) 0.63848(19) 0.18094(16) 0.0262(5) Uani 1 1 d .
C44 C 0.10624(18) 0.66271(18) 0.03212(15) 0.0234(5) Uani 1 1 d .
C45 C 0.09749(19) 0.7607(2) 0.06476(16) 0.0264(5) Uani 1 1 d .
C46 C 0.1384(2) 0.8307(2) 0.01807(17) 0.0278(5) Uani 1 1 d .
C47 C 0.2050(2) 0.9317(2) 0.06729(17) 0.0297(5) Uani 1 1 d .
C48 C 0.3106(2) 0.97639(19) 0.05551(17) 0.0293(5) Uani 1 1 d .
C49 C 0.3375(2) 0.91349(19) -0.00263(16) 0.0274(5) Uani 1 1 d .
C50 C 0.4403(2) 0.90324(19) 0.02777(16) 0.0270(5) Uani 1 1 d .
C51 C 0.42848(19) 0.79621(19) -0.00435(15) 0.0243(5) Uani 1 1 d .
C52 C 0.50076(19) 0.75856(19) 0.04367(16) 0.0242(5) Uani 1 1 d .
C53 C 0.58506(19) 0.8313(2) 0.12897(16) 0.0276(5) Uani 1 1 d .
C54 C 0.5946(2) 0.9337(2) 0.16086(17) 0.0300(5) Uani 1 1 d .
C55 C 0.5204(2) 0.97082(19) 0.10840(18) 0.0304(5) Uani 1 1 d .
C56 C 0.4940(2) 1.04053(19) 0.16876(18) 0.0334(6) Uani 1 1 d .
C57 C 0.5518(2) 1.0438(2) 0.26107(18) 0.0340(6) Uani 1 1 d .
C58 C 0.5006(2) 1.0433(2) 0.32412(18) 0.0343(6) Uani 1 1 d .
C59 C 0.3892(2) 1.0389(2) 0.29725(18) 0.0354(6) Uani 1 1 d .
C60 C 0.3332(2) 0.9731(2) 0.34213(17) 0.0342(6) Uani 1 1 d .
C61 C 0.2249(2) 0.9068(2) 0.29693(18) 0.0331(6) Uani 1 1 d .
C62 C 0.1696(2) 0.9037(2) 0.20490(18) 0.0320(5) Uani 1 1 d .
C63 C 0.1045(2) 0.7970(2) 0.15427(18) 0.0295(5) Uani 1 1 d .
C64 C 0.1174(2) 0.7336(2) 0.21393(17) 0.0288(5) Uani 1 1 d .
C65 C 0.1908(2) 0.8012(2) 0.30373(17) 0.0315(5) Uani 1 1 d .
C66 C 0.2634(2) 0.7673(2) 0.35659(16) 0.0315(5) Uani 1 1 d .
C67 C 0.3753(2) 0.8367(2) 0.40483(16) 0.0331(6) Uani 1 1 d .
C68 C 0.4439(2) 0.7767(2) 0.40354(16) 0.0317(5) Uani 1 1 d .
C69 C 0.5428(2) 0.8186(2) 0.39318(16) 0.0313(5) Uani 1 1 d .
C70 C 0.5755(2) 0.7543(2) 0.33402(16) 0.0302(5) Uani 1 1 d .
C71 C 0.6268(2) 0.8180(2) 0.28512(17) 0.0304(5) Uani 1 1 d .
C72 C 0.60585(19) 0.7752(2) 0.19363(17) 0.0280(5) Uani 1 1 d .
C73 C 0.6307(2) 0.9220(2) 0.31701(18) 0.0329(6) Uani 1 1 d .
C74 C 0.6166(2) 0.9798(2) 0.25642(18) 0.0321(5) Uani 1 1 d .
C75 C 0.5127(2) 0.9812(2) 0.38576(17) 0.0348(6) Uani 1 1 d .
C76 C 0.5780(2) 0.9227(2) 0.38363(17) 0.0335(6) Uani 1 1 d .
C77 C 0.3350(2) 1.0364(2) 0.20945(18) 0.0337(6) Uani 1 1 d .
C78 C 0.3891(2) 1.03891(19) 0.14423(18) 0.0315(5) Uani 1 1 d .
C79 C 0.4091(2) 0.9370(2) 0.39666(17) 0.0339(6) Uani 1 1 d .
C80 C 0.2227(2) 0.9686(2) 0.16202(18) 0.0323(6) Uani 1 1 d .
C81 C 0.48151(18) 0.65153(19) 0.05513(16) 0.0239(5) Uani 1 1 d .
C82 C 0.7575(3) 0.2889(3) 0.3846(2) 0.0549(9) Uani 1 1 d .
H82A H 0.7148 0.2502 0.3200 0.066 Uiso 1 1 calc R
H82B H 0.8156 0.3523 0.3872 0.066 Uiso 1 1 calc R
C83 C 0.8862(5) 0.9224(3) 0.1542(4) 0.0895(17) Uani 1 1 d .
H83A H 0.9212 0.8759 0.1773 0.107 Uiso 1 1 calc R
H83B H 0.8107 0.8786 0.1139 0.107 Uiso 1 1 calc R

loop_
_atom_site_aniso_label
_atom_site_aniso_U_11
_atom_site_aniso_U_22
_atom_site_aniso_U_33
_atom_site_aniso_U_23
_atom_site_aniso_U_13
_atom_site_aniso_U_12
Cl1 0.0604(6) 0.0588(6) 0.0811(7) 0.0278(5) 0.0226(5) 0.0179(5)
Cl2 0.0652(6) 0.0751(6) 0.0536(5) 0.0366(5) 0.0268(4) 0.0284(5)
Cl3 0.0755(6) 0.0680(6) 0.0816(7) 0.0449(5) 0.0403(5) 0.0374(5)
Cl4 0.0894(9) 0.0755(8) 0.0938(9) -0.0145(7) 0.0459(7) 0.0036(6)
O1 0.0227(8) 0.0255(8) 0.0245(8) 0.0123(7) 0.0096(7) 0.0089(7)
O2 0.0326(9) 0.0301(9) 0.0196(8) 0.0091(7) 0.0087(7) 0.0141(7)
O3 0.0273(9) 0.0300(9) 0.0229(8) 0.0053(7) 0.0085(7) 0.0101(7)
N1 0.0269(10) 0.0272(10) 0.0215(9) 0.0083(8) 0.0068(8) 0.0063(8)
N2 0.0286(11) 0.0352(11) 0.0268(10) 0.0111(9) 0.0059(9) 0.0176(9)
N3 0.0270(10) 0.0309(10) 0.0220(9) 0.0075(8) 0.0099(8) 0.0131(9)
N4 0.0322(11) 0.0279(10) 0.0233(10) 0.0055(8) 0.0068(8) 0.0099(9)
N5 0.0324(11) 0.0291(11) 0.0265(10) 0.0091(9) 0.0109(9) 0.0123(9)
C1 0.0262(11) 0.0245(11) 0.0195(10) 0.0098(9) 0.0098(9) 0.0086(9)
C2 0.0298(12) 0.0258(11) 0.0235(11) 0.0114(9) 0.0100(9) 0.0116(10)
C3 0.0274(12) 0.0268(12) 0.0216(11) 0.0081(9) 0.0073(9) 0.0126(10)
C4 0.0210(11) 0.0262(11) 0.0217(11) 0.0083(9) 0.0066(9) 0.0101(9)
C5 0.0199(11) 0.0346(13) 0.0226(11) 0.0093(10) 0.0065(9) 0.0067(10)
C6 0.0281(12) 0.0345(13) 0.0271(12) 0.0092(10) 0.0101(10) 0.0085(11)
C7 0.0327(14) 0.0466(16) 0.0244(12) 0.0063(11) 0.0099(11) 0.0082(12)
C8 0.0362(14) 0.0527(17) 0.0232(12) 0.0144(12) 0.0069(11) 0.0148(13)
C9 0.0331(14) 0.0475(16) 0.0304(13) 0.0174(12) 0.0080(11) 0.0191(12)
C10 0.0244(11) 0.0355(13) 0.0240(11) 0.0104(10) 0.0065(9) 0.0122(10)
C11 0.0258(11) 0.0267(11) 0.0226(11) 0.0082(9) 0.0094(9) 0.0135(9)
C12 0.0253(11) 0.0255(11) 0.0239(11) 0.0094(9) 0.0088(9) 0.0131(9)
C13 0.0283(12) 0.0277(12) 0.0211(11) 0.0074(9) 0.0096(9) 0.0123(10)
C14 0.0283(12) 0.0270(12) 0.0252(11) 0.0077(9) 0.0103(10) 0.0135(10)
C15 0.0229(11) 0.0251(11) 0.0235(11) 0.0066(9) 0.0079(9) 0.0112(9)
C16 0.0287(12) 0.0331(13) 0.0223(11) 0.0084(10) 0.0093(10) 0.0152(10)
C17 0.0367(14) 0.0408(15) 0.0252(12) 0.0117(11) 0.0109(11) 0.0169(12)
C18 0.0482(17) 0.0500(17) 0.0213(12) 0.0124(12) 0.0087(12) 0.0181(14)
C19 0.0542(19) 0.0476(17) 0.0208(12) 0.0043(12) 0.0014(12) 0.0123(15)
C20 0.0476(17) 0.0356(14) 0.0266(13) 0.0056(11) 0.0035(12) 0.0082(13)
C21 0.0318(13) 0.0318(13) 0.0223(11) 0.0056(10) 0.0060(10) 0.0126(11)
C22 0.0347(13) 0.0222(11) 0.0241(11) 0.0072(9) 0.0093(10) 0.0113(10)
C23 0.0285(13) 0.0490(16) 0.0341(14) 0.0157(12) 0.0119(11) 0.0148(12)
C24 0.0318(14) 0.0515(17) 0.0326(13) 0.0173(12) 0.0152(11) 0.0168(13)
C25 0.0356(13) 0.0260(12) 0.0255(12) 0.0082(10) 0.0096(10) 0.0126(10)
C26 0.0291(13) 0.0323(13) 0.0334(13) 0.0119(11) 0.0066(11) 0.0111(11)
C27 0.0309(13) 0.0337(13) 0.0342(13) 0.0142(11) 0.0143(11) 0.0136(11)
C28 0.0427(15) 0.0393(15) 0.0277(13) 0.0113(11) 0.0106(12) 0.0163(13)
C29 0.0555(19) 0.062(2) 0.0356(15) 0.0236(15) 0.0218(14) 0.0262(16)
C30 0.082(3) 0.051(2) 0.0316(16) 0.0012(14) 0.0141(17) 0.0168(19)
C31 0.0236(11) 0.0301(12) 0.0244(11) 0.0075(9) 0.0082(9) 0.0140(10)
C32 0.0297(12) 0.0300(12) 0.0209(11) 0.0086(9) 0.0066(9) 0.0172(10)
C33 0.0296(12) 0.0281(12) 0.0223(11) 0.0114(9) 0.0098(9) 0.0158(10)
C34 0.0331(12) 0.0241(11) 0.0214(11) 0.0105(9) 0.0094(10) 0.0122(10)
C35 0.0358(13) 0.0320(13) 0.0196(11) 0.0129(10) 0.0086(10) 0.0145(11)
C36 0.0305(12) 0.0322(12) 0.0202(11) 0.0099(10) 0.0055(9) 0.0146(10)
C37 0.0412(14) 0.0334(13) 0.0145(10) 0.0103(9) 0.0097(10) 0.0134(11)
C38 0.0360(13) 0.0337(13) 0.0206(11) 0.0116(10) 0.0141(10) 0.0130(11)
C39 0.0285(12) 0.0298(12) 0.0235(11) 0.0120(10) 0.0147(10) 0.0087(10)
C40 0.0292(12) 0.0231(11) 0.0210(11) 0.0096(9) 0.0106(9) 0.0057(9)
C41 0.0215(11) 0.0253(11) 0.0233(11) 0.0091(9) 0.0086(9) 0.0054(9)
C42 0.0220(11) 0.0281(12) 0.0222(11) 0.0072(9) 0.0091(9) 0.0067(9)
C43 0.0250(11) 0.0306(12) 0.0249(11) 0.0104(10) 0.0126(10) 0.0082(10)
C44 0.0202(10) 0.0256(11) 0.0220(11) 0.0064(9) 0.0061(9) 0.0068(9)
C45 0.0230(11) 0.0316(12) 0.0254(11) 0.0076(10) 0.0071(9) 0.0131(10)
C46 0.0296(12) 0.0309(12) 0.0269(12) 0.0109(10) 0.0097(10) 0.0155(10)
C47 0.0371(14) 0.0285(12) 0.0294(12) 0.0111(10) 0.0120(11) 0.0185(11)
C48 0.0376(14) 0.0228(11) 0.0302(12) 0.0122(10) 0.0112(11) 0.0130(10)
C49 0.0331(13) 0.0228(11) 0.0256(11) 0.0125(9) 0.0094(10) 0.0069(10)
C50 0.0309(12) 0.0266(12) 0.0239(11) 0.0117(9) 0.0122(10) 0.0063(10)
C51 0.0256(11) 0.0272(11) 0.0209(10) 0.0103(9) 0.0113(9) 0.0062(9)
C52 0.0221(11) 0.0280(12) 0.0215(11) 0.0068(9) 0.0104(9) 0.0057(9)
C53 0.0213(11) 0.0334(13) 0.0242(11) 0.0072(10) 0.0078(9) 0.0057(10)
C54 0.0242(12) 0.0285(12) 0.0285(12) 0.0066(10) 0.0080(10) 0.0001(10)
C55 0.0347(13) 0.0226(11) 0.0301(12) 0.0093(10) 0.0120(11) 0.0040(10)
C56 0.0419(15) 0.0198(11) 0.0315(13) 0.0065(10) 0.0111(11) 0.0042(11)
C57 0.0365(14) 0.0213(12) 0.0291(13) 0.0008(10) 0.0046(11) 0.0005(10)
C58 0.0413(15) 0.0215(11) 0.0269(12) -0.0023(10) 0.0054(11) 0.0054(11)
C59 0.0481(16) 0.0243(12) 0.0304(13) 0.0004(10) 0.0128(12) 0.0144(12)
C60 0.0483(16) 0.0299(13) 0.0234(12) 0.0011(10) 0.0138(11) 0.0161(12)
C61 0.0414(15) 0.0366(14) 0.0282(12) 0.0059(11) 0.0182(11) 0.0207(12)
C62 0.0375(14) 0.0347(13) 0.0313(13) 0.0084(11) 0.0153(11) 0.0214(12)
C63 0.0286(12) 0.0350(13) 0.0316(13) 0.0112(11) 0.0143(10) 0.0165(11)
C64 0.0299(12) 0.0353(13) 0.0265(12) 0.0102(10) 0.0151(10) 0.0137(11)
C65 0.0405(14) 0.0369(14) 0.0257(12) 0.0091(10) 0.0199(11) 0.0185(12)
C66 0.0425(15) 0.0358(13) 0.0205(11) 0.0067(10) 0.0175(11) 0.0154(12)
C67 0.0442(15) 0.0381(14) 0.0169(11) 0.0046(10) 0.0115(10) 0.0165(12)
C68 0.0402(14) 0.0371(14) 0.0139(10) 0.0058(10) 0.0058(10) 0.0133(12)
C69 0.0328(13) 0.0357(13) 0.0154(10) 0.0034(10) -0.0004(9) 0.0098(11)
C70 0.0280(12) 0.0375(14) 0.0184(11) 0.0059(10) -0.0008(9) 0.0126(11)
C71 0.0234(12) 0.0350(13) 0.0253(12) 0.0061(10) 0.0019(10) 0.0081(10)
C72 0.0210(11) 0.0335(13) 0.0261(12) 0.0070(10) 0.0061(9) 0.0085(10)
C73 0.0269(12) 0.0316(13) 0.0274(12) 0.0028(10) 0.0014(10) 0.0043(10)
C74 0.0283(12) 0.0254(12) 0.0294(13) 0.0016(10) 0.0058(10) -0.0002(10)
C75 0.0436(15) 0.0270(12) 0.0206(11) -0.0029(10) 0.0042(11) 0.0076(11)
C76 0.0325(13) 0.0340(14) 0.0195(11) 0.0009(10) 0.0004(10) 0.0048(11)
C77 0.0469(16) 0.0229(12) 0.0336(13) 0.0054(10) 0.0153(12) 0.0169(11)
C78 0.0443(15) 0.0198(11) 0.0300(13) 0.0090(10) 0.0124(11) 0.0109(11)
C79 0.0442(15) 0.0334(13) 0.0182(11) -0.0015(10) 0.0087(10) 0.0138(12)
C80 0.0439(15) 0.0281(12) 0.0318(13) 0.0080(10) 0.0141(11) 0.0226(12)
C81 0.0209(11) 0.0297(12) 0.0241(11) 0.0087(9) 0.0102(9) 0.0106(9)
C82 0.0449(18) 0.064(2) 0.0508(19) 0.0253(17) 0.0150(15) 0.0099(16)
C83 0.131(5) 0.048(2) 0.100(4) 0.014(2) 0.080(4) 0.016(3)

loop_
_atom_type_symbol
_atom_type_description
_atom_type_scat_dispersion_real
_atom_type_scat_dispersion_imag
_atom_type_scat_source
C C 0.0033 0.0016 'International Tables Vol C Tables 4.2.6.8 and 6.1.1.4'
H H 0.0000 0.0000 'International Tables Vol C Tables 4.2.6.8 and 6.1.1.4'
N N 0.0061 0.0033 'International Tables Vol C Tables 4.2.6.8 and 6.1.1.4'
O O 0.0106 0.0060 'International Tables Vol C Tables 4.2.6.8 and 6.1.1.4'
Cl Cl 0.1484 0.1585 'International Tables Vol C Tables 4.2.6.8 and 6.1.1.4'

loop_
_geom_angle_atom_site_label_1
_geom_angle_atom_site_label_2
_geom_angle_atom_site_label_3
_geom_angle
C1 O1 C4 110.37(16)
C1 O2 H2 109.5
C5 N1 C4 120.1(2)
C5 N1 H1 119.9
C4 N1 H1 119.9
C10 N2 C3 115.83(19)
C10 N2 H2A 122.1
C3 N2 H2A 122.1
C15 N3 C16 115.3(2)
C14 N4 C21 114.3(2)
C13 N5 C22 119.3(2)
O2 C1 O1 114.49(19)
O2 C1 C2 108.12(18)
O1 C1 C2 104.08(18)
O2 C1 C51 115.53(19)
O1 C1 C51 106.47(17)
C2 C1 C51 107.34(19)
C49 C2 C1 103.01(19)
C49 C2 C3 115.8(2)
C1 C2 C3 106.61(18)
C49 C2 H2B 110.3
C1 C2 H2B 110.3
C3 C2 H2B 110.3
N2 C3 C46 111.4(2)
N2 C3 C2 114.20(19)
C46 C3 C2 112.6(2)
N2 C3 C4 109.66(19)
C46 C3 C4 103.20(18)
C2 C3 C4 104.96(18)
N1 C4 O1 112.55(19)
N1 C4 C44 111.07(19)
O1 C4 C44 109.42(17)
N1 C4 C3 114.19(19)
O1 C4 C3 104.18(18)
C44 C4 C3 104.95(18)
C6 C5 N1 122.7(2)
C6 C5 C10 120.3(2)
N1 C5 C10 116.8(2)
C5 C6 C7 119.9(3)
C5 C6 H6 120.1
C7 C6 H6 120.1
C8 C7 C6 119.8(3)
C8 C7 H7 120.1
C6 C7 H7 120.1
C7 C8 C9 120.6(2)
C7 C8 H8 119.7
C9 C8 H8 119.7
C10 C9 C8 120.2(3)
C10 C9 H9 119.9
C8 C9 H9 119.9
C9 C10 C5 119.1(2)
C9 C10 N2 123.8(2)
C5 C10 N2 116.9(2)
C81 C11 C12 120.3(2)
C81 C11 C15 133.2(2)
C12 C11 C15 106.4(2)
C33 C12 C11 119.2(2)
C33 C12 C13 130.8(2)
C11 C12 C13 110.0(2)
N5 C13 C14 122.4(2)
N5 C13 C12 132.0(2)
C14 C13 C12 105.0(2)
N4 C14 C15 124.5(2)
N4 C14 C13 126.9(2)
C15 C14 C13 108.6(2)
N3 C15 C14 122.4(2)
N3 C15 C11 128.3(2)
C14 C15 C11 109.4(2)
N3 C16 C17 118.9(2)
N3 C16 C21 121.6(2)
C17 C16 C21 119.5(2)
C18 C17 C16 119.8(3)
C18 C17 H17 120.1
C16 C17 H17 120.1
C17 C18 C19 120.7(3)
C17 C18 H18 119.6
C19 C18 H18 119.6
C20 C19 C18 120.8(3)
C20 C19 H19 119.6
C18 C19 H19 119.6
C19 C20 C21 119.7(3)
C19 C20 H20 120.1
C21 C20 H20 120.1
N4 C21 C20 118.8(2)
N4 C21 C16 121.8(2)
C20 C21 C16 119.5(2)
C23 C22 C27 119.5(2)
C23 C22 N5 119.3(2)
C27 C22 N5 121.1(2)
C22 C23 C24 120.1(3)
C22 C23 H23 120.0
C24 C23 H23 120.0
C23 C24 C25 122.0(3)
C23 C24 H24 119.0
C25 C24 H24 119.0
C24 C25 C26 116.9(2)
C24 C25 C28 123.4(2)
C26 C25 C28 119.7(2)
C27 C26 C25 122.0(2)
C27 C26 H26 119.0
C25 C26 H26 119.0
C26 C27 C22 119.5(2)
C26 C27 H27 120.3
C22 C27 H27 120.3
C29 C28 C25 113.9(2)
C29 C28 C30 111.1(3)
C25 C28 C30 110.5(2)
C29 C28 H28 107.0
C25 C28 H28 107.0
C30 C28 H28 107.0
C28 C29 H29A 109.5
C28 C29 H29B 109.5
H29A C29 H29B 109.5
C28 C29 H29C 109.5
H29A C29 H29C 109.5
H29B C29 H29C 109.5
C28 C30 H30A 109.5
C28 C30 H30B 109.5
H30A C30 H30B 109.5
C28 C30 H30C 109.5
H30A C30 H30C 109.5
H30B C30 H30C 109.5
C32 C31 C81 121.0(2)
C32 C31 C72 119.7(2)
C81 C31 C72 111.2(2)
C31 C32 C33 119.9(2)
C31 C32 C36 119.7(2)
C33 C32 C36 111.2(2)
C12 C33 C32 115.8(2)
C12 C33 C34 132.6(2)
C32 C33 C34 105.7(2)
C40 C34 C35 117.5(2)
C40 C34 C33 123.8(2)
C35 C34 C33 106.9(2)
C37 C35 C36 117.8(2)
C37 C35 C34 122.3(2)
C36 C35 C34 108.2(2)
C70 C36 C35 122.2(2)
C70 C36 C32 120.1(2)
C35 C36 C32 106.2(2)
C35 C37 C38 119.2(2)
C35 C37 C68 120.9(2)
C38 C37 C68 108.0(2)
C39 C38 C37 118.2(2)
C39 C38 C66 120.4(2)
C37 C38 C66 108.1(2)
C38 C39 C40 122.7(2)
C38 C39 C43 119.0(2)
C40 C39 C43 109.6(2)
C34 C40 C39 119.7(2)
C34 C40 C41 125.3(2)
C39 C40 C41 106.2(2)
O3 C41 C42 125.5(2)
O3 C41 C40 129.1(2)
C42 C41 C40 105.13(19)
C44 C42 C43 120.1(2)
C44 C42 C41 127.3(2)
C43 C42 C41 107.8(2)
C64 C43 C42 121.8(2)
C64 C43 C39 120.7(2)
C42 C43 C39 108.6(2)
C42 C44 C45 118.5(2)
C42 C44 C4 129.7(2)
C45 C44 C4 108.6(2)
C63 C45 C46 121.1(2)
C63 C45 C44 121.3(2)
C46 C45 C44 109.7(2)
C47 C46 C45 118.6(2)
C47 C46 C3 124.7(2)
C45 C46 C3 110.2(2)
C46 C47 C80 120.4(2)
C46 C47 C48 118.7(2)
C80 C47 C48 107.4(2)
C49 C48 C78 120.3(2)
C49 C48 C47 117.9(2)
C78 C48 C47 106.9(2)
C48 C49 C50 119.5(2)
C48 C49 C2 123.9(2)
C50 C49 C2 110.7(2)
C55 C50 C49 120.3(2)
C55 C50 C51 122.3(2)
C49 C50 C51 110.2(2)
C52 C51 C50 120.2(2)
C52 C51 C1 130.1(2)
C50 C51 C1 106.3(2)
C51 C52 C53 116.7(2)
C51 C52 C81 129.4(2)
C53 C52 C81 105.9(2)
C54 C53 C72 118.2(2)
C54 C53 C52 122.9(2)
C72 C53 C52 109.2(2)
C53 C54 C55 118.9(2)
C53 C54 C74 120.7(2)
C55 C54 C74 108.4(2)
C50 C55 C54 119.0(2)
C50 C55 C56 119.6(3)
C54 C55 C56 109.1(2)
C78 C56 C55 119.0(2)
C78 C56 C57 120.4(3)
C55 C56 C57 107.1(2)
C58 C57 C74 119.4(3)
C58 C57 C56 119.9(3)
C74 C57 C56 108.1(2)
C57 C58 C75 120.5(3)
C57 C58 C59 119.4(3)
C75 C58 C59 107.9(3)
C77 C59 C60 120.0(3)
C77 C59 C58 120.4(3)
C60 C59 C58 107.8(2)
C61 C60 C79 119.9(3)
C61 C60 C59 120.0(2)
C79 C60 C59 108.3(3)
C60 C61 C62 119.5(3)
C60 C61 C65 119.1(2)
C62 C61 C65 108.2(2)
C80 C62 C63 118.5(2)
C80 C62 C61 120.7(3)
C63 C62 C61 108.0(2)
C45 C63 C64 119.5(2)
C45 C63 C62 119.4(2)
C64 C63 C62 108.4(2)
C43 C64 C63 118.6(2)
C43 C64 C65 120.2(2)
C63 C64 C65 108.5(2)
C66 C65 C61 120.8(3)
C66 C65 C64 119.3(2)
C61 C65 C64 106.9(2)
C65 C66 C67 120.1(3)
C65 C66 C38 120.1(2)
C67 C66 C38 107.8(2)
C79 C67 C68 120.0(3)
C79 C67 C66 119.4(3)
C68 C67 C66 108.5(2)
C69 C68 C67 120.0(3)
C69 C68 C37 120.1(2)
C67 C68 C37 107.6(2)
C68 C69 C70 119.4(2)
C68 C69 C76 120.3(3)
C70 C69 C76 108.0(2)
C36 C70 C69 119.7(2)
C36 C70 C71 119.9(2)
C69 C70 C71 107.6(2)
C72 C71 C73 119.8(2)
C72 C71 C70 119.5(2)
C73 C71 C70 108.5(2)
C71 C72 C53 121.7(2)
C71 C72 C31 120.7(2)
C53 C72 C31 107.0(2)
C74 C73 C71 119.5(2)
C74 C73 C76 120.1(3)
C71 C73 C76 107.8(2)
C73 C74 C57 120.3(3)
C73 C74 C54 119.9(2)
C57 C74 C54 107.2(2)
C76 C75 C58 120.2(3)
C76 C75 C79 119.6(3)
C58 C75 C79 108.3(2)
C75 C76 C73 119.4(3)
C75 C76 C69 120.0(3)
C73 C76 C69 108.0(2)
C59 C77 C78 120.2(3)
C59 C77 C80 120.6(3)
C78 C77 C80 107.8(2)
C56 C78 C77 119.7(2)
C56 C78 C48 120.1(2)
C77 C78 C48 108.9(2)
C67 C79 C60 120.7(3)
C67 C79 C75 120.1(3)
C60 C79 C75 107.7(2)
C62 C80 C47 120.7(2)
C62 C80 C77 119.2(2)
C47 C80 C77 109.0(2)
C11 C81 C31 114.3(2)
C11 C81 C52 137.3(2)
C31 C81 C52 105.7(2)
Cl1 C82 Cl2 110.60(19)
Cl1 C82 H82A 109.5
Cl2 C82 H82A 109.5
Cl1 C82 H82B 109.5
Cl2 C82 H82B 109.5
H82A C82 H82B 108.1
Cl3 C83 Cl4 113.5(2)
Cl3 C83 H83A 108.9
Cl4 C83 H83A 108.9
Cl3 C83 H83B 108.9
Cl4 C83 H83B 108.9
H83A C83 H83B 107.7

loop_
_geom_bond_atom_site_label_1
_geom_bond_atom_site_label_2
_geom_bond_distance
Cl1 C82 1.756(4)
Cl2 C82 1.763(4)
Cl3 C83 1.728(4)
Cl4 C83 1.742(4)
O1 C1 1.456(3)
O1 C4 1.459(3)
O2 C1 1.386(3)
O2 H2 0.8400
O3 C41 1.211(3)
N1 C5 1.402(3)
N1 C4 1.426(3)
N1 H1 0.8800
N2 C10 1.408(3)
N2 C3 1.466(3)
N2 H2A 0.8800
N3 C15 1.311(3)
N3 C16 1.382(3)
N4 C14 1.305(3)
N4 C21 1.382(3)
N5 C13 1.274(3)
N5 C22 1.430(3)
C1 C2 1.539(3)
C1 C51 1.549(3)
C2 C49 1.506(3)
C2 C3 1.546(3)
C2 H2B 1.0000
C3 C46 1.520(3)
C3 C4 1.569(3)
C4 C44 1.545(3)
C5 C6 1.393(4)
C5 C10 1.403(4)
C6 C7 1.393(4)
C6 H6 0.9500
C7 C8 1.382(4)
C7 H7 0.9500
C8 C9 1.390(4)
C8 H8 0.9500
C9 C10 1.389(3)
C9 H9 0.9500
C11 C81 1.409(3)
C11 C12 1.434(3)
C11 C15 1.473(3)
C12 C33 1.399(3)
C12 C13 1.487(3)
C13 C14 1.481(3)
C14 C15 1.432(3)
C16 C17 1.409(3)
C16 C21 1.422(4)
C17 C18 1.376(4)
C17 H17 0.9500
C18 C19 1.404(5)
C18 H18 0.9500
C19 C20 1.372(4)
C19 H19 0.9500
C20 C21 1.413(4)
C20 H20 0.9500
C22 C23 1.372(4)
C22 C27 1.396(4)
C23 C24 1.384(4)
C23 H23 0.9500
C24 C25 1.389(4)
C24 H24 0.9500
C25 C26 1.393(4)
C25 C28 1.520(4)
C26 C27 1.383(4)
C26 H26 0.9500
C27 H27 0.9500
C28 C29 1.518(4)
C28 C30 1.520(4)
C28 H28 1.0000
C29 H29A 0.9800
C29 H29B 0.9800
C29 H29C 0.9800
C30 H30A 0.9800
C30 H30B 0.9800
C30 H30C 0.9800
C31 C32 1.392(3)
C31 C81 1.429(3)
C31 C72 1.438(4)
C32 C33 1.409(4)
C32 C36 1.453(3)
C33 C34 1.489(3)
C34 C40 1.384(3)
C34 C35 1.471(3)
C35 C37 1.389(4)
C35 C36 1.444(4)
C36 C70 1.384(4)
C37 C38 1.446(4)
C37 C68 1.463(4)
C38 C39 1.386(3)
C38 C66 1.458(4)
C39 C40 1.445(3)
C39 C43 1.451(3)
C40 C41 1.525(3)
C41 C42 1.493(3)
C42 C44 1.378(3)
C42 C43 1.433(3)
C43 C64 1.378(4)
C44 C45 1.435(3)
C45 C63 1.400(3)
C45 C46 1.424(3)
C46 C47 1.377(4)
C47 C80 1.439(4)
C47 C48 1.485(4)
C48 C49 1.370(4)
C48 C78 1.447(4)
C49 C50 1.427(4)
C50 C55 1.389(4)
C50 C51 1.443(3)
C51 C52 1.383(3)
C52 C53 1.473(3)
C52 C81 1.506(3)
C53 C54 1.391(4)
C53 C72 1.435(4)
C54 C55 1.427(4)
C54 C74 1.458(4)
C55 C56 1.447(4)
C56 C78 1.384(4)
C56 C57 1.461(4)
C57 C58 1.386(4)
C57 C74 1.453(4)
C58 C75 1.445(4)
C58 C59 1.456(4)
C59 C77 1.390(4)
C59 C60 1.451(4)
C60 C61 1.396(4)
C60 C79 1.449(4)
C61 C62 1.450(4)
C61 C65 1.454(4)
C62 C80 1.400(4)
C62 C63 1.437(4)
C63 C64 1.436(4)
C64 C65 1.456(4)
C65 C66 1.385(4)
C66 C67 1.448(4)
C67 C79 1.393(4)
C67 C68 1.448(4)
C68 C69 1.386(4)
C69 C70 1.446(4)
C69 C76 1.452(4)
C70 C71 1.454(4)
C71 C72 1.392(3)
C71 C73 1.439(4)
C73 C74 1.390(4)
C73 C76 1.452(4)
C75 C76 1.393(4)
C75 C79 1.454(4)
C77 C78 1.445(4)
C77 C80 1.446(4)
C82 H82A 0.9900
C82 H82B 0.9900
C83 H83A 0.9900
C83 H83B 0.9900

loop_
_geom_hbond_atom_site_label_D
_geom_hbond_atom_site_label_H
_geom_hbond_atom_site_label_A
_geom_hbond_distance_DH
_geom_hbond_distance_HA
_geom_hbond_distance_DA
_geom_hbond_angle_DHA
O2 H2 N3 0.84 1.83 2.659(3) 168.2
N1 H1 O3 0.88 2.66 3.197(3) 120.7

loop_
_geom_torsion_atom_site_label_1
_geom_torsion_atom_site_label_2
_geom_torsion_atom_site_label_3
_geom_torsion_atom_site_label_4
_geom_torsion
C4 O1 C1 O2 -85.7(2)
C4 O1 C1 C2 32.1(2)
C4 O1 C1 C51 145.39(18)
O2 C1 C2 C49 -135.54(19)
O1 C1 C2 C49 102.3(2)
C51 C1 C2 C49 -10.3(2)
O2 C1 C2 C3 102.1(2)
O1 C1 C2 C3 -20.0(2)
C51 C1 C2 C3 -132.64(19)
C10 N2 C3 C46 -163.8(2)
C10 N2 C3 C2 67.2(3)
C10 N2 C3 C4 -50.2(3)
C49 C2 C3 N2 128.4(2)
C1 C2 C3 N2 -117.6(2)
C49 C2 C3 C46 0.1(3)
C1 C2 C3 C46 114.0(2)
C49 C2 C3 C4 -111.4(2)
C1 C2 C3 C4 2.5(2)
C5 N1 C4 O1 -92.1(2)
C5 N1 C4 C44 144.8(2)
C5 N1 C4 C3 26.4(3)
C1 O1 C4 N1 93.7(2)
C1 O1 C4 C44 -142.31(18)
C1 O1 C4 C3 -30.5(2)
N2 C3 C4 N1 15.9(3)
C46 C3 C4 N1 134.6(2)
C2 C3 C4 N1 -107.2(2)
N2 C3 C4 O1 139.05(19)
C46 C3 C4 O1 -102.2(2)
C2 C3 C4 O1 16.0(2)
N2 C3 C4 C44 -106.0(2)
C46 C3 C4 C44 12.8(2)
C2 C3 C4 C44 130.94(19)
C4 N1 C5 C6 147.4(2)
C4 N1 C5 C10 -37.2(3)
N1 C5 C6 C7 173.2(2)
C10 C5 C6 C7 -2.1(4)
C5 C6 C7 C8 2.0(4)
C6 C7 C8 C9 0.1(4)
C7 C8 C9 C10 -2.0(4)
C8 C9 C10 C5 1.9(4)
C8 C9 C10 N2 -174.8(2)
C6 C5 C10 C9 0.1(4)
N1 C5 C10 C9 -175.4(2)
C6 C5 C10 N2 177.0(2)
N1 C5 C10 N2 1.5(3)
C3 N2 C10 C9 -140.0(3)
C3 N2 C10 C5 43.2(3)
C81 C11 C12 C33 6.1(3)
C15 C11 C12 C33 -171.0(2)
C81 C11 C12 C13 -176.3(2)
C15 C11 C12 C13 6.7(3)
C22 N5 C13 C14 176.4(2)
C22 N5 C13 C12 5.9(4)
C33 C12 C13 N5 -19.1(4)
C11 C12 C13 N5 163.6(3)
C33 C12 C13 C14 169.2(2)
C11 C12 C13 C14 -8.1(3)
C21 N4 C14 C15 2.4(4)
C21 N4 C14 C13 -177.5(2)
N5 C13 C14 N4 13.6(4)
C12 C13 C14 N4 -173.7(2)
N5 C13 C14 C15 -166.3(2)
C12 C13 C14 C15 6.4(3)
C16 N3 C15 C14 1.8(3)
C16 N3 C15 C11 -179.9(2)
N4 C14 C15 N3 -3.9(4)
C13 C14 C15 N3 176.0(2)
N4 C14 C15 C11 177.5(2)
C13 C14 C15 C11 -2.5(3)
C81 C11 C15 N3 2.5(4)
C12 C11 C15 N3 179.0(2)
C81 C11 C15 C14 -179.0(2)
C12 C11 C15 C14 -2.5(3)
C15 N3 C16 C17 -179.0(2)
C15 N3 C16 C21 1.2(3)
N3 C16 C17 C18 -178.6(2)
C21 C16 C17 C18 1.2(4)
C16 C17 C18 C19 -0.2(5)
C17 C18 C19 C20 -0.6(5)
C18 C19 C20 C21 0.2(5)
C14 N4 C21 C20 179.9(3)
C14 N4 C21 C16 0.7(4)
C19 C20 C21 N4 -178.4(3)
C19 C20 C21 C16 0.8(4)
N3 C16 C21 N4 -2.6(4)
C17 C16 C21 N4 177.6(2)
N3 C16 C21 C20 178.3(2)
C17 C16 C21 C20 -1.6(4)
C13 N5 C22 C23 110.6(3)
C13 N5 C22 C27 -71.8(3)
C27 C22 C23 C24 2.8(4)
N5 C22 C23 C24 -179.5(3)
C22 C23 C24 C25 -1.7(5)
C23 C24 C25 C26 -0.4(4)
C23 C24 C25 C28 177.6(3)
C24 C25 C26 C27 1.3(4)
C28 C25 C26 C27 -176.7(2)
C25 C26 C27 C22 -0.2(4)
C23 C22 C27 C26 -1.8(4)
N5 C22 C27 C26 -179.5(2)
C24 C25 C28 C29 25.9(4)
C26 C25 C28 C29 -156.2(3)
C24 C25 C28 C30 -100.0(3)
C26 C25 C28 C30 77.9(3)
C81 C31 C32 C33 3.0(3)
C72 C31 C32 C33 149.0(2)
C81 C31 C32 C36 -140.9(2)
C72 C31 C32 C36 5.2(3)
C11 C12 C33 C32 -28.1(3)
C13 C12 C33 C32 154.8(2)
C11 C12 C33 C34 120.4(3)
C13 C12 C33 C34 -56.7(4)
C31 C32 C33 C12 23.8(3)
C36 C32 C33 C12 170.5(2)
C31 C32 C33 C34 -132.7(2)
C36 C32 C33 C34 14.0(3)
C12 C33 C34 C40 -22.3(4)
C32 C33 C34 C40 128.5(2)
C12 C33 C34 C35 -163.8(2)
C32 C33 C34 C35 -13.0(2)
C40 C34 C35 C37 5.3(3)
C33 C34 C35 C37 149.6(2)
C40 C34 C35 C36 -136.8(2)
C33 C34 C35 C36 7.6(3)
C37 C35 C36 C70 -0.2(3)
C34 C35 C36 C70 143.9(2)
C37 C35 C36 C32 -143.3(2)
C34 C35 C36 C32 0.7(3)
C31 C32 C36 C70 -6.8(3)
C33 C32 C36 C70 -153.5(2)
C31 C32 C36 C35 137.3(2)
C33 C32 C36 C35 -9.5(3)
C36 C35 C37 C38 136.6(2)
C34 C35 C37 C38 -2.1(4)
C36 C35 C37 C68 -1.6(3)
C34 C35 C37 C68 -140.3(2)
C35 C37 C38 C39 -4.0(4)
C68 C37 C38 C39 139.0(2)
C35 C37 C38 C66 -145.2(2)
C68 C37 C38 C66 -2.2(3)
C37 C38 C39 C40 7.1(4)
C66 C38 C39 C40 143.4(2)
C37 C38 C39 C43 -137.2(2)
C66 C38 C39 C43 -0.9(3)
C35 C34 C40 C39 -2.3(3)
C33 C34 C40 C39 -140.1(2)
C35 C34 C40 C41 140.7(2)
C33 C34 C40 C41 2.8(4)
C38 C39 C40 C34 -3.9(3)
C43 C39 C40 C34 143.3(2)
C38 C39 C40 C41 -153.1(2)
C43 C39 C40 C41 -5.9(3)
C34 C40 C41 O3 41.1(4)
C39 C40 C41 O3 -171.9(2)
C34 C40 C41 C42 -133.4(2)
C39 C40 C41 C42 13.6(2)
O3 C41 C42 C44 -36.3(4)
C40 C41 C42 C44 138.5(2)
O3 C41 C42 C43 168.8(2)
C40 C41 C42 C43 -16.5(2)
C44 C42 C43 C64 3.8(4)
C41 C42 C43 C64 160.8(2)
C44 C42 C43 C39 -143.8(2)
C41 C42 C43 C39 13.3(3)
C38 C39 C43 C64 -3.9(3)
C40 C39 C43 C64 -152.5(2)
C38 C39 C43 C42 144.1(2)
C40 C39 C43 C42 -4.5(3)
C43 C42 C44 C45 -5.4(3)
C41 C42 C44 C45 -157.6(2)
C43 C42 C44 C4 152.4(2)
C41 C42 C44 C4 0.2(4)
N1 C4 C44 C42 73.1(3)
O1 C4 C44 C42 -51.7(3)
C3 C4 C44 C42 -163.0(2)
N1 C4 C44 C45 -127.4(2)
O1 C4 C44 C45 107.8(2)
C3 C4 C44 C45 -3.5(2)
C42 C44 C45 C63 4.6(3)
C4 C44 C45 C63 -157.5(2)
C42 C44 C45 C46 154.0(2)
C4 C44 C45 C46 -8.1(3)
C63 C45 C46 C47 13.5(4)
C44 C45 C46 C47 -135.9(2)
C63 C45 C46 C3 166.6(2)
C44 C45 C46 C3 17.2(3)
N2 C3 C46 C47 -109.8(3)
C2 C3 C46 C47 20.0(3)
C4 C3 C46 C47 132.6(2)
N2 C3 C46 C45 99.1(2)
C2 C3 C46 C45 -131.1(2)
C4 C3 C46 C45 -18.5(3)
C45 C46 C47 C80 -7.0(4)
C3 C46 C47 C80 -155.9(2)
C45 C46 C47 C48 128.7(2)
C3 C46 C47 C48 -20.2(4)
C46 C47 C48 C49 -1.5(3)
C80 C47 C48 C49 139.4(2)
C46 C47 C48 C78 -140.7(2)
C80 C47 C48 C78 0.2(3)
C78 C48 C49 C50 5.4(4)
C47 C48 C49 C50 -128.2(2)
C78 C48 C49 C2 155.8(2)
C47 C48 C49 C2 22.2(3)
C1 C2 C49 C48 -136.9(2)
C3 C2 C49 C48 -21.0(3)
C1 C2 C49 C50 15.7(2)
C3 C2 C49 C50 131.7(2)
C48 C49 C50 C55 -12.5(3)
C2 C49 C50 C55 -166.6(2)
C48 C49 C50 C51 138.5(2)
C2 C49 C50 C51 -15.6(3)
C55 C50 C51 C52 -2.5(4)
C49 C50 C51 C52 -152.8(2)
C55 C50 C51 C1 158.5(2)
C49 C50 C51 C1 8.1(3)
O2 C1 C51 C52 -79.1(3)
O1 C1 C51 C52 49.2(3)
C2 C1 C51 C52 160.2(2)
O2 C1 C51 C50 122.5(2)
O1 C1 C51 C50 -109.1(2)
C2 C1 C51 C50 1.9(2)
C50 C51 C52 C53 2.4(3)
C1 C51 C52 C53 -153.4(2)
C50 C51 C52 C81 146.6(2)
C1 C51 C52 C81 -9.2(4)
C51 C52 C53 C54 -0.9(3)
C81 C52 C53 C54 -152.8(2)
C51 C52 C53 C72 144.3(2)
C81 C52 C53 C72 -7.6(3)
C72 C53 C54 C55 -143.1(2)
C52 C53 C54 C55 -0.8(4)
C72 C53 C54 C74 -4.8(4)
C52 C53 C54 C74 137.5(3)
C49 C50 C55 C54 148.2(2)
C51 C50 C55 C54 0.8(4)
C49 C50 C55 C56 10.1(4)
C51 C50 C55 C56 -137.4(2)
C53 C54 C55 C50 0.8(4)
C74 C54 C55 C50 -142.1(2)
C53 C54 C55 C56 143.0(2)
C74 C54 C55 C56 0.0(3)
C50 C55 C56 C78 -0.6(4)
C54 C55 C56 C78 -142.5(2)
C50 C55 C56 C57 140.3(2)
C54 C55 C56 C57 -1.6(3)
C78 C56 C57 C58 1.2(4)
C55 C56 C57 C58 -139.0(3)
C78 C56 C57 C74 142.7(2)
C55 C56 C57 C74 2.5(3)
C74 C57 C58 C75 1.0(4)
C56 C57 C58 C75 138.3(3)
C74 C57 C58 C59 -136.9(3)
C56 C57 C58 C59 0.4(4)
C57 C58 C59 C77 -0.8(4)
C75 C58 C59 C77 -143.4(2)
C57 C58 C59 C60 142.1(2)
C75 C58 C59 C60 -0.5(3)
C77 C59 C60 C61 0.4(4)
C58 C59 C60 C61 -142.7(2)
C77 C59 C60 C79 143.2(2)
C58 C59 C60 C79 0.1(3)
C79 C60 C61 C62 -138.0(3)
C59 C60 C61 C62 0.5(4)
C79 C60 C61 C65 -1.5(4)
C59 C60 C61 C65 137.0(3)
C60 C61 C62 C80 -1.9(4)
C65 C61 C62 C80 -142.7(2)
C60 C61 C62 C63 139.0(2)
C65 C61 C62 C63 -1.8(3)
C46 C45 C63 C64 -147.8(2)
C44 C45 C63 C64 -1.9(4)
C46 C45 C63 C62 -10.6(4)
C44 C45 C63 C62 135.4(3)
C80 C62 C63 C45 1.1(4)
C61 C62 C63 C45 -140.8(2)
C80 C62 C63 C64 142.6(2)
C61 C62 C63 C64 0.7(3)
C42 C43 C64 C63 -1.0(4)
C39 C43 C64 C63 142.8(2)
C42 C43 C64 C65 -138.4(2)
C39 C43 C64 C65 5.4(4)
C45 C63 C64 C43 0.1(4)
C62 C63 C64 C43 -141.4(2)
C45 C63 C64 C65 142.0(2)
C62 C63 C64 C65 0.6(3)
C60 C61 C65 C66 2.1(4)
C62 C61 C65 C66 143.0(2)
C60 C61 C65 C64 -138.8(2)
C62 C61 C65 C64 2.1(3)
C43 C64 C65 C66 -2.1(4)
C63 C64 C65 C66 -143.2(2)
C43 C64 C65 C61 139.6(2)
C63 C64 C65 C61 -1.6(3)
C61 C65 C66 C67 -1.0(4)
C64 C65 C66 C67 135.3(3)
C61 C65 C66 C38 -138.9(3)
C64 C65 C66 C38 -2.7(4)
C39 C38 C66 C65 4.2(4)
C37 C38 C66 C65 144.4(2)
C39 C38 C66 C67 -138.4(2)
C37 C38 C66 C67 1.8(3)
C65 C66 C67 C79 -0.8(4)
C38 C66 C67 C79 141.8(2)
C65 C66 C67 C68 -143.3(2)
C38 C66 C67 C68 -0.8(3)
C79 C67 C68 C69 -0.7(4)
C66 C67 C68 C69 141.6(2)
C79 C67 C68 C37 -142.9(2)
C66 C67 C68 C37 -0.6(3)
C35 C37 C68 C69 1.8(4)
C38 C37 C68 C69 -140.4(2)
C35 C37 C68 C67 144.0(2)
C38 C37 C68 C67 1.7(3)
C67 C68 C69 C70 -137.8(2)
C37 C68 C69 C70 -0.3(4)
C67 C68 C69 C76 0.0(3)
C37 C68 C69 C76 137.5(2)
C35 C36 C70 C69 1.7(3)
C32 C36 C70 C69 140.0(2)
C35 C36 C70 C71 -135.1(3)
C32 C36 C70 C71 3.2(4)
C68 C69 C70 C36 -1.5(4)
C76 C69 C70 C36 -143.9(2)
C68 C69 C70 C71 140.0(2)
C76 C69 C70 C71 -2.4(3)
C36 C70 C71 C72 2.0(4)
C69 C70 C71 C72 -139.4(2)
C36 C70 C71 C73 144.2(2)
C69 C70 C71 C73 2.8(3)
C73 C71 C72 C53 -1.6(4)
C70 C71 C72 C53 136.4(3)
C73 C71 C72 C31 -141.6(2)
C70 C71 C72 C31 -3.6(4)
C54 C53 C72 C71 4.9(4)
C52 C53 C72 C71 -142.2(2)
C54 C53 C72 C31 149.6(2)
C52 C53 C72 C31 2.5(3)
C32 C31 C72 C71 0.0(4)
C81 C31 C72 C71 149.1(2)
C32 C31 C72 C53 -145.2(2)
C81 C31 C72 C53 3.9(3)
C72 C71 C73 C74 -1.9(4)
C70 C71 C73 C74 -144.0(2)
C72 C71 C73 C76 140.0(2)
C70 C71 C73 C76 -2.1(3)
C71 C73 C74 C57 139.1(3)
C76 C73 C74 C57 1.9(4)
C71 C73 C74 C54 2.0(4)
C76 C73 C74 C54 -135.2(3)
C58 C57 C74 C73 -2.6(4)
C56 C57 C74 C73 -144.3(2)
C58 C57 C74 C54 139.3(2)
C56 C57 C74 C54 -2.5(3)
C53 C54 C74 C73 1.4(4)
C55 C54 C74 C73 143.6(3)
C53 C54 C74 C57 -140.6(2)
C55 C54 C74 C57 1.5(3)
C57 C58 C75 C76 1.3(4)
C59 C58 C75 C76 143.4(2)
C57 C58 C75 C79 -141.5(3)
C59 C58 C75 C79 0.7(3)
C58 C75 C76 C73 -2.0(4)
C79 C75 C76 C73 136.6(3)
C58 C75 C76 C69 -139.3(3)
C79 C75 C76 C69 -0.6(4)
C74 C73 C76 C75 0.4(4)
C71 C73 C76 C75 -141.2(2)
C74 C73 C76 C69 142.2(2)
C71 C73 C76 C69 0.6(3)
C68 C69 C76 C75 0.6(4)
C70 C69 C76 C75 142.7(2)
C68 C69 C76 C73 -140.9(2)
C70 C69 C76 C73 1.1(3)
C60 C59 C77 C78 -138.9(3)
C58 C59 C77 C78 -0.4(4)
C60 C59 C77 C80 0.0(4)
C58 C59 C77 C80 138.5(3)
C55 C56 C78 C77 133.2(3)
C57 C56 C78 C77 -2.4(4)
C55 C56 C78 C48 -6.4(4)
C57 C56 C78 C48 -142.1(2)
C59 C77 C78 C56 2.0(4)
C80 C77 C78 C56 -141.5(2)
C59 C77 C78 C48 145.8(2)
C80 C77 C78 C48 2.2(3)
C49 C48 C78 C56 4.1(4)
C47 C48 C78 C56 142.0(2)
C49 C48 C78 C77 -139.5(2)
C47 C48 C78 C77 -1.5(3)
C68 C67 C79 C60 139.6(3)
C66 C67 C79 C60 1.3(4)
C68 C67 C79 C75 0.7(4)
C66 C67 C79 C75 -137.5(3)
C61 C60 C79 C67 -0.2(4)
C59 C60 C79 C67 -143.0(2)
C61 C60 C79 C75 143.1(2)
C59 C60 C79 C75 0.3(3)
C76 C75 C79 C67 -0.1(4)
C58 C75 C79 C67 143.0(2)
C76 C75 C79 C60 -143.6(2)
C58 C75 C79 C60 -0.6(3)
C63 C62 C80 C47 5.2(4)
C61 C62 C80 C47 142.1(3)
C63 C62 C80 C77 -134.6(3)
C61 C62 C80 C77 2.3(4)
C46 C47 C80 C62 -2.2(4)
C48 C47 C80 C62 -142.3(2)
C46 C47 C80 C77 141.2(2)
C48 C47 C80 C77 1.1(3)
C59 C77 C80 C62 -1.4(4)
C78 C77 C80 C62 142.0(2)
C59 C77 C80 C47 -145.4(2)
C78 C77 C80 C47 -2.1(3)
C12 C11 C81 C31 19.9(3)
C15 C11 C81 C31 -163.9(2)
C12 C11 C81 C52 -138.2(3)
C15 C11 C81 C52 38.0(5)
C32 C31 C81 C11 -24.6(3)
C72 C31 C81 C11 -173.3(2)
C32 C31 C81 C52 140.1(2)
C72 C31 C81 C52 -8.6(3)
C51 C52 C81 C11 21.9(4)
C53 C52 C81 C11 169.0(3)
C51 C52 C81 C31 -137.4(2)
C53 C52 C81 C31 9.7(2)

loop_
_platon_squeeze_void_nr
_platon_squeeze_void_average_x
_platon_squeeze_void_average_y
_platon_squeeze_void_average_z
_platon_squeeze_void_volume
_platon_squeeze_void_count_electrons
_platon_squeeze_void_content
1 0.000 0.000 0.500 123 51 ' '
2 0.360 0.791 0.181 22 0 ' '
3 0.639 0.209 0.818 22 0 ' '
